data_4069429
loop_
_publ_author_name
'Kunz, Kerstin'
'Bolte, Michael'
'Lerner, Hans-Wolfram'
'Wagner, Matthias'

_publ_section_title
;
 Photochemistry of Cymantrenyl Scorpionates: Formation of a Novel Tritopic
 Cyclopentadienyl/Scorpionate Hybrid Ligand
;
_journal_issue 10
_journal_name_full Organometallics
_journal_page_first 3079
_journal_paper_doi 10.1021/om900190r
_journal_volume 28
_journal_year 2009
_chemical_formula_sum 'C43 H62 B2 K2 N12 O8'
_chemical_formula_weight 974.87
_chemical_name_systematic ?
_space_group_IT_number 2
_symmetry_cell_setting triclinic
_symmetry_space_group_name_Hall '-P 1'
_symmetry_space_group_name_H-M 'P -1'
_atom_sites_solution_hydrogens geom
_atom_sites_solution_primary direct
_atom_sites_solution_secondary difmap
_audit_creation_method SHELXL-97
_cell_angle_alpha 110.104(6)
_cell_angle_beta 107.520(6)
_cell_angle_gamma 92.996(6)
_cell_formula_units_Z 2
_cell_length_a 13.4501(11)
_cell_length_b 13.8661(10)
_cell_length_c 16.1710(13)
_cell_measurement_reflns_used 19004
_cell_measurement_temperature 173(2)
_cell_measurement_theta_max 25.4
_cell_measurement_theta_min 3.5
_cell_volume 2659.6(4)
_computing_cell_refinement 'X-Area (Stoe & Cie, 2001)'
_computing_data_collection 'X-Area (Stoe & Cie, 2001)'
_computing_data_reduction 'X-Area (Stoe & Cie, 2001)'
_computing_molecular_graphics 'XP in SHELXTL-Plus (Sheldrick, 1991)'
_computing_structure_refinement 'SHELXL-97 (Sheldrick, 1997)'
_computing_structure_solution 'SHELXS-97 (Sheldrick, 1990)'
_diffrn_ambient_temperature 173(2)
_diffrn_measured_fraction_theta_full 0.996
_diffrn_measured_fraction_theta_max 0.996
_diffrn_measurement_device_type 'STOE IPDS II two-circle-diffractometer'
_diffrn_measurement_method \w
_diffrn_radiation_monochromator graphite
_diffrn_radiation_source 'fine-focus sealed tube'
_diffrn_radiation_type MoK\a
_diffrn_radiation_wavelength 0.71073
_diffrn_reflns_av_R_equivalents 0.0680
_diffrn_reflns_av_sigmaI/netI 0.0631
_diffrn_reflns_limit_h_max 16
_diffrn_reflns_limit_h_min -16
_diffrn_reflns_limit_k_max 16
_diffrn_reflns_limit_k_min -16
_diffrn_reflns_limit_l_max 19
_diffrn_reflns_limit_l_min -19
_diffrn_reflns_number 28579
_diffrn_reflns_theta_full 25.00
_diffrn_reflns_theta_max 25.03
_diffrn_reflns_theta_min 3.43
_diffrn_standards_number 0
_exptl_absorpt_coefficient_mu 0.236
_exptl_absorpt_correction_T_max 0.9565
_exptl_absorpt_correction_T_min 0.9477
_exptl_absorpt_correction_type multi-scan
_exptl_absorpt_process_details 'MULABS (Spek, 2003; Blessing, 1995)'
_exptl_crystal_colour colourless
_exptl_crystal_density_diffrn 1.217
_exptl_crystal_density_method 'not measured'
_exptl_crystal_description block
_exptl_crystal_F_000 1032
_exptl_crystal_size_max 0.23
_exptl_crystal_size_mid 0.22
_exptl_crystal_size_min 0.19
_refine_diff_density_max 1.595
_refine_diff_density_min -0.788
_refine_diff_density_rms 0.110
_refine_ls_extinction_method none
_refine_ls_goodness_of_fit_ref 1.069
_refine_ls_hydrogen_treatment mixed
_refine_ls_matrix_type full
_refine_ls_number_parameters 676
_refine_ls_number_reflns 9346
_refine_ls_number_restraints 38
_refine_ls_restrained_S_all 1.075
_refine_ls_R_factor_all 0.1236
_refine_ls_R_factor_gt 0.0908
_refine_ls_shift/su_max 0.000
_refine_ls_shift/su_mean 0.000
_refine_ls_structure_factor_coef Fsqd
_refine_ls_weighting_details 'calc w=1/[\s^2^(Fo^2^)+(0.1998P)^2^+0.0915P] where P=(Fo^2^+2Fc^2^)/3'
_refine_ls_weighting_scheme calc
_refine_ls_wR_factor_gt 0.2601
_refine_ls_wR_factor_ref 0.2891
_reflns_number_gt 6404
_reflns_number_total 9346
_reflns_threshold_expression >2sigma(I)
_cod_data_source_file om900190r_si_001.cif
_cod_data_source_block wa709
_cod_depositor_comments
;
The following automatic conversions were performed:

'_symmetry_cell_setting' value 'Triclinic' changed to 'triclinic'
according to /home/saulius/struct/CIF-dictionaries/cif_core.dic
dictionary named 'cif_core.dic' version 2.4.2 from 2011-04-26.

Automatic conversion script
Id: cif_fix_values 1715 2011-07-08 13:25:40Z adriana 
;
_cod_database_code 4069429

loop_
_symmetry_equiv_pos_as_xyz
'x, y, z'
'-x, -y, -z'

loop_
_atom_site_label
_atom_site_type_symbol
_atom_site_fract_x
_atom_site_fract_y
_atom_site_fract_z
_atom_site_U_iso_or_equiv
_atom_site_adp_type
_atom_site_occupancy
_atom_site_symmetry_multiplicity
_atom_site_calc_flag
_atom_site_refinement_flags
_atom_site_disorder_assembly
_atom_site_disorder_group
K1 K 0.91038(7) 0.59823(8) 0.41695(6) 0.0373(3) Uani 1 1 d . . .
B1 B 1.1190(4) 0.3550(4) 0.7995(3) 0.0336(10) Uani 1 1 d . . .
B2 B 0.8322(3) 0.5550(4) 0.6358(3) 0.0325(10) Uani 1 1 d . . .
N11 N 1.0702(3) 0.2439(3) 0.7224(2) 0.0338(8) Uani 1 1 d . . .
N12 N 1.0481(3) 0.2260(3) 0.6294(3) 0.0425(9) Uani 1 1 d . . .
C13 C 0.9993(4) 0.1271(4) 0.5831(4) 0.0482(12) Uani 1 1 d . . .
H13 H 0.9751 0.0932 0.5169 0.058 Uiso 1 1 calc R . .
C14 C 0.9883(5) 0.0798(4) 0.6432(4) 0.0606(14) Uani 1 1 d . . .
H14 H 0.9565 0.0102 0.6276 0.073 Uiso 1 1 calc R . .
C15 C 1.0340(4) 0.1570(4) 0.7312(4) 0.0522(12) Uani 1 1 d . . .
H15 H 1.0391 0.1499 0.7886 0.063 Uiso 1 1 calc R . .
N21 N 1.2388(3) 0.3844(3) 0.8089(2) 0.0350(8) Uani 1 1 d . . .
N22 N 1.2614(3) 0.3842(4) 0.7325(3) 0.0527(11) Uani 1 1 d . . .
C23 C 1.3652(4) 0.4259(5) 0.7648(4) 0.0540(13) Uani 1 1 d . . .
H23 H 1.4039 0.4351 0.7268 0.065 Uiso 1 1 calc R . .
C24 C 1.4073(4) 0.4532(4) 0.8601(4) 0.0518(13) Uani 1 1 d . . .
H24 H 1.4782 0.4840 0.8996 0.062 Uiso 1 1 calc R . .
C25 C 1.3254(4) 0.4267(4) 0.8860(3) 0.0475(12) Uani 1 1 d . . .
H25 H 1.3291 0.4364 0.9480 0.057 Uiso 1 1 calc R . .
N31 N 1.1188(3) 0.3520(3) 0.8940(3) 0.0417(9) Uani 1 1 d . . .
N32 N 1.1827(4) 0.2967(4) 0.9379(3) 0.0600(12) Uani 1 1 d . . .
C33 C 1.1587(5) 0.3106(6) 1.0149(4) 0.0679(16) Uani 1 1 d . . .
H33 H 1.1920 0.2827 1.0602 0.082 Uiso 1 1 calc R . .
C34 C 1.0803(5) 0.3698(5) 1.0215(4) 0.0649(15) Uani 1 1 d . . .
H34 H 1.0493 0.3889 1.0691 0.078 Uiso 1 1 calc R . .
C35 C 1.0573(4) 0.3949(4) 0.9437(3) 0.0499(12) Uani 1 1 d . . .
H35 H 1.0061 0.4360 0.9274 0.060 Uiso 1 1 calc R . .
N41 N 0.7336(3) 0.5419(3) 0.6650(3) 0.0397(9) Uani 1 1 d . . .
N42 N 0.6376(3) 0.5623(4) 0.6188(3) 0.0568(12) Uani 1 1 d . . .
C43 C 0.5747(4) 0.5492(5) 0.6650(5) 0.0678(17) Uani 1 1 d . . .
H43 H 0.5026 0.5578 0.6485 0.081 Uiso 1 1 calc R . .
C44 C 0.6261(4) 0.5212(5) 0.7408(5) 0.0673(16) Uani 1 1 d . . .
H44 H 0.5981 0.5078 0.7840 0.081 Uiso 1 1 calc R . .
C45 C 0.7268(4) 0.5180(4) 0.7373(4) 0.0497(12) Uani 1 1 d . . .
H45 H 0.7830 0.5015 0.7794 0.060 Uiso 1 1 calc R . .
N51 N 0.8070(3) 0.4821(3) 0.5310(2) 0.0340(8) Uani 1 1 d . . .
N52 N 0.8770(3) 0.4218(3) 0.5023(2) 0.0370(8) Uani 1 1 d . . .
C53 C 0.8323(4) 0.3733(4) 0.4097(3) 0.0419(10) Uani 1 1 d . . .
H53 H 0.8626 0.3250 0.3710 0.050 Uiso 1 1 calc R . .
C54 C 0.7336(4) 0.4033(4) 0.3769(3) 0.0482(12) Uani 1 1 d . . .
H54 H 0.6865 0.3811 0.3142 0.058 Uiso 1 1 calc R . .
C55 C 0.7216(4) 0.4715(4) 0.4559(3) 0.0424(11) Uani 1 1 d . . .
H55 H 0.6628 0.5060 0.4580 0.051 Uiso 1 1 calc R . .
N61 N 0.8522(3) 0.6702(3) 0.6435(2) 0.0342(8) Uani 1 1 d . . .
N62 N 0.9106(3) 0.6980(3) 0.5971(3) 0.0441(9) Uani 1 1 d . . .
C63 C 0.9327(4) 0.8026(4) 0.6348(4) 0.0531(13) Uani 1 1 d . . .
H63 H 0.9725 0.8439 0.6155 0.064 Uiso 1 1 calc R . .
C64 C 0.8903(5) 0.8432(4) 0.7055(4) 0.0553(13) Uani 1 1 d . . .
H64 H 0.8950 0.9143 0.7427 0.066 Uiso 1 1 calc R . .
C65 C 0.8397(4) 0.7562(4) 0.7093(4) 0.0486(11) Uani 1 1 d . . .
H65 H 0.8025 0.7566 0.7508 0.058 Uiso 1 1 calc R . .
C71 C 1.0553(3) 0.4411(3) 0.7745(3) 0.0302(8) Uani 1 1 d . . .
C72 C 0.9558(3) 0.4308(3) 0.7121(3) 0.0301(8) Uani 1 1 d . . .
H72 H 0.9071 0.3670 0.6786 0.036 Uiso 1 1 calc R . .
C73 C 0.9340(3) 0.5318(3) 0.7035(3) 0.0298(8) Uani 1 1 d . . .
C74 C 1.0210(3) 0.6035(3) 0.7641(3) 0.0353(9) Uani 1 1 d . . .
H74 H 1.0290 0.6755 0.7739 0.042 Uiso 1 1 calc R . .
C75 C 1.1027(3) 0.5541(3) 0.8132(3) 0.0385(10) Uani 1 1 d . . .
H75A H 1.1179 0.5850 0.8817 0.046 Uiso 1 1 calc R . .
H75B H 1.1693 0.5636 0.8005 0.046 Uiso 1 1 calc R . .
K2 K 0.5000 1.0000 0.5000 0.0502(4) Uani 1 2 d SD . .
O81 O 0.6316(3) 1.1240(4) 0.6853(3) 0.0813(13) Uani 1 1 d D . .
C82 C 0.6107(7) 1.2080(7) 0.7518(6) 0.099(3) Uani 1 1 d D . .
H82A H 0.5737 1.1820 0.7864 0.119 Uiso 1 1 calc R . .
H82B H 0.5639 1.2468 0.7200 0.119 Uiso 1 1 calc R . .
C83 C 0.7055(9) 1.2749(8) 0.8148(9) 0.131(4) Uani 1 1 d D . .
H83A H 0.7080 1.2938 0.8803 0.158 Uiso 1 1 calc R . .
H83B H 0.7140 1.3394 0.8024 0.158 Uiso 1 1 calc R . .
C84 C 0.7883(9) 1.2117(13) 0.7961(10) 0.198(8) Uani 1 1 d D . .
H84A H 0.8433 1.2528 0.7865 0.237 Uiso 1 1 calc R . .
H84B H 0.8226 1.1925 0.8502 0.237 Uiso 1 1 calc R . .
C85 C 0.7413(5) 1.1237(7) 0.7175(6) 0.095(2) Uani 1 1 d D . .
H85A H 0.7543 1.0609 0.7324 0.114 Uiso 1 1 calc R . .
H85B H 0.7714 1.1223 0.6684 0.114 Uiso 1 1 calc R . .
O91 O 0.3952(4) 1.1714(3) 0.5473(3) 0.0724(12) Uani 1 1 d . . .
C92 C 0.2886(5) 1.1442(6) 0.5432(5) 0.082(2) Uani 1 1 d . . .
H92A H 0.2406 1.1171 0.4772 0.098 Uiso 1 1 calc R . .
H92B H 0.2651 1.2070 0.5784 0.098 Uiso 1 1 calc R . .
C93 C 0.2832(6) 1.0633(8) 0.5840(6) 0.093(2) Uani 1 1 d . . .
H93A H 0.3330 1.0896 0.6493 0.111 Uiso 1 1 calc R . .
H93B H 0.2109 1.0490 0.5852 0.111 Uiso 1 1 calc R . .
O94 O 0.3085(3) 0.9729(4) 0.5323(3) 0.0774(13) Uani 1 1 d . . .
C95 C 0.2946(6) 0.8860(7) 0.5600(7) 0.089(2) Uani 1 1 d . . .
H95A H 0.2189 0.8675 0.5507 0.107 Uiso 1 1 calc R . .
H95B H 0.3352 0.9069 0.6275 0.107 Uiso 1 1 calc R . .
C96 C 0.3307(7) 0.7929(7) 0.5054(7) 0.103(3) Uani 1 1 d . . .
H96A H 0.3152 0.7333 0.5227 0.123 Uiso 1 1 calc R . .
H96B H 0.2927 0.7730 0.4376 0.123 Uiso 1 1 calc R . .
O97 O 0.4392(4) 0.8170(3) 0.5251(3) 0.0772(13) Uani 1 1 d . . .
C98 C 0.4845(8) 0.7286(5) 0.4830(6) 0.087(2) Uani 1 1 d . . .
H98A H 0.4430 0.6950 0.4154 0.104 Uiso 1 1 calc R . .
H98B H 0.4797 0.6769 0.5119 0.104 Uiso 1 1 calc R . .
C99 C 0.5972(7) 0.7594(6) 0.4951(5) 0.090(2) Uani 1 1 d . . .
H99A H 0.6394 0.7920 0.5627 0.108 Uiso 1 1 calc R . .
H99B H 0.6259 0.6968 0.4670 0.108 Uiso 1 1 calc R . .
K3 K 0.5000 1.0000 1.0000 0.0467(4) Uani 1 2 d SD . .
O101 O 0.4591(7) 1.1592(8) 0.9312(7) 0.065(3) Uani 0.450(9) 1 d P . 1
C102 C 0.350(3) 1.163(4) 0.890(3) 0.102(15) Uani 0.450(9) 1 d P . 1
H10A H 0.3441 1.2112 0.8557 0.122 Uiso 0.450(9) 1 calc PR . 1
H10B H 0.3182 1.1901 0.9393 0.122 Uiso 0.450(9) 1 calc PR . 1
C103 C 0.293(3) 1.055(2) 0.823(2) 0.114(12) Uani 0.450(9) 1 d P . 1
H10C H 0.2174 1.0580 0.7927 0.137 Uiso 0.450(9) 1 calc PR . 1
H10D H 0.3245 1.0293 0.7736 0.137 Uiso 0.450(9) 1 calc PR . 1
O104 O 0.2983(9) 0.9852(8) 0.8721(9) 0.084(4) Uani 0.450(9) 1 d P . 1
C105 C 0.2503(14) 0.8845(15) 0.8121(13) 0.083(5) Uani 0.450(9) 1 d P . 1
H10E H 0.2845 0.8598 0.7641 0.099 Uiso 0.450(9) 1 calc PR . 1
H10F H 0.1748 0.8836 0.7796 0.099 Uiso 0.450(9) 1 calc PR . 1
C106 C 0.2583(19) 0.809(2) 0.866(2) 0.125(10) Uani 0.450(9) 1 d P . 1
H10G H 0.2185 0.8300 0.9101 0.150 Uiso 0.450(9) 1 calc PR . 1
H10H H 0.2248 0.7372 0.8207 0.150 Uiso 0.450(9) 1 calc PR . 1
O107 O 0.3597(8) 0.8078(7) 0.9149(7) 0.076(3) Uani 0.450(9) 1 d P . 1
C108 C 0.354(4) 0.742(4) 0.966(4) 0.126(14) Uiso 0.450(9) 1 d P . 1
H10I H 0.3139 0.6712 0.9250 0.151 Uiso 0.450(9) 1 calc PR . 1
H10J H 0.3226 0.7733 1.0158 0.151 Uiso 0.450(9) 1 calc PR . 1
C109 C 0.4833(18) 0.7431(19) 1.0112(18) 0.075(6) Uani 0.450(9) 1 d P . 1
H10K H 0.4937 0.6971 1.0472 0.089 Uiso 0.450(9) 1 calc PR . 1
H10L H 0.5109 0.7140 0.9592 0.089 Uiso 0.450(9) 1 calc PR . 1
O201 O 0.5552(6) 1.1869(6) 0.9818(6) 0.067(3) Uani 0.550(9) 1 d P . 2
C202 C 0.4702(15) 1.2390(19) 0.9557(14) 0.075(5) Uani 0.550(9) 1 d P . 2
H20A H 0.4938 1.2942 0.9366 0.089 Uiso 0.550(9) 1 calc PR . 2
H20B H 0.4464 1.2720 1.0095 0.089 Uiso 0.550(9) 1 calc PR . 2
C203 C 0.379(2) 1.160(3) 0.8743(16) 0.058(5) Uani 0.550(9) 1 d PU . 2
H20C H 0.3203 1.1956 0.8541 0.070 Uiso 0.550(9) 1 calc PR . 2
H20D H 0.4034 1.1270 0.8207 0.070 Uiso 0.550(9) 1 calc PR . 2
O204 O 0.3437(6) 1.0830(6) 0.9015(6) 0.072(3) Uani 0.550(9) 1 d P . 2
C205 C 0.2606(13) 1.0180(16) 0.8317(11) 0.076(5) Uani 0.550(9) 1 d P . 2
H20E H 0.2813 0.9825 0.7765 0.091 Uiso 0.550(9) 1 calc PR . 2
H20F H 0.2039 1.0572 0.8136 0.091 Uiso 0.550(9) 1 calc PR . 2
C206 C 0.2191(12) 0.9344(16) 0.8663(16) 0.107(6) Uani 0.550(9) 1 d P . 2
H20G H 0.1976 0.9701 0.9211 0.128 Uiso 0.550(9) 1 calc PR . 2
H20H H 0.1565 0.8857 0.8157 0.128 Uiso 0.550(9) 1 calc PR . 2
O207 O 0.2988(7) 0.8795(7) 0.8906(6) 0.077(3) Uani 0.550(9) 1 d P . 2
C208 C 0.2660(15) 0.8139(15) 0.9337(18) 0.117(7) Uani 0.550(9) 1 d P . 2
H20I H 0.1980 0.7670 0.8920 0.140 Uiso 0.550(9) 1 calc PR . 2
H20J H 0.2581 0.8564 0.9940 0.140 Uiso 0.550(9) 1 calc PR . 2
C209 C 0.3656(18) 0.7450(13) 0.951(2) 0.100(9) Uani 0.550(9) 1 d PU . 2
H20K H 0.3457 0.6878 0.9693 0.120 Uiso 0.550(9) 1 calc PR . 2
H20L H 0.3838 0.7150 0.8933 0.120 Uiso 0.550(9) 1 calc PR . 2
O301 O 0.6196(18) 0.9157(15) 0.8841(14) 0.258(9) Uiso 0.578(11) 1 d PD A 1
C302 C 0.657(3) 0.959(2) 0.830(2) 0.258(9) Uiso 0.578(11) 1 d PD A 1
H30A H 0.5959 0.9699 0.7833 0.310 Uiso 0.578(11) 1 calc PR A 1
H30B H 0.7026 1.0271 0.8706 0.310 Uiso 0.578(11) 1 calc PR A 1
C303 C 0.713(3) 0.892(2) 0.784(2) 0.258(9) Uiso 0.578(11) 1 d PD A 1
H30C H 0.7903 0.9193 0.8127 0.310 Uiso 0.578(11) 1 calc PR A 1
H30D H 0.6901 0.8801 0.7169 0.310 Uiso 0.578(11) 1 calc PR A 1
C304 C 0.688(3) 0.793(2) 0.798(2) 0.258(9) Uiso 0.578(11) 1 d PD A 1
H30E H 0.6598 0.7332 0.7369 0.310 Uiso 0.578(11) 1 calc PR A 1
H30F H 0.7521 0.7774 0.8375 0.310 Uiso 0.578(11) 1 calc PR A 1
C305 C 0.613(3) 0.8068(15) 0.841(2) 0.258(9) Uiso 0.578(11) 1 d PD A 1
H30G H 0.6273 0.7746 0.8884 0.310 Uiso 0.578(11) 1 calc PR A 1
H30H H 0.5415 0.7745 0.7944 0.310 Uiso 0.578(11) 1 calc PR A 1
O401 O 0.4854(10) 0.9133(10) 0.8083(8) 0.096(4) Uiso 0.422(11) 1 d PD A 2
C402 C 0.5587(11) 0.9577(10) 0.7822(9) 0.060(4) Uiso 0.422(11) 1 d PD A 2
H40A H 0.5231 1.0018 0.7497 0.072 Uiso 0.422(11) 1 calc PR A 2
H40B H 0.6147 1.0050 0.8404 0.072 Uiso 0.422(11) 1 calc PR A 2
C403 C 0.605(2) 0.8997(18) 0.730(2) 0.153(11) Uiso 0.422(11) 1 d PD A 2
H40C H 0.6817 0.9080 0.7628 0.183 Uiso 0.422(11) 1 calc PR A 2
H40D H 0.5920 0.9103 0.6705 0.183 Uiso 0.422(11) 1 calc PR A 2
C404 C 0.544(2) 0.7973(16) 0.7171(16) 0.116(8) Uiso 0.422(11) 1 d PD A 2
H40E H 0.4851 0.7706 0.6563 0.139 Uiso 0.422(11) 1 calc PR A 2
H40F H 0.5913 0.7450 0.7167 0.139 Uiso 0.422(11) 1 calc PR A 2
C405 C 0.5050(19) 0.8121(14) 0.7875(15) 0.111(7) Uiso 0.422(11) 1 d PD A 2
H40G H 0.5573 0.8050 0.8422 0.133 Uiso 0.422(11) 1 calc PR A 2
H40H H 0.4391 0.7619 0.7671 0.133 Uiso 0.422(11) 1 calc PR A 2

loop_
_atom_site_aniso_label
_atom_site_aniso_U_11
_atom_site_aniso_U_22
_atom_site_aniso_U_33
_atom_site_aniso_U_23
_atom_site_aniso_U_13
_atom_site_aniso_U_12
K1 0.0315(5) 0.0440(6) 0.0388(5) 0.0225(4) 0.0074(4) 0.0057(4)
B1 0.033(2) 0.034(2) 0.038(2) 0.020(2) 0.0098(19) 0.0109(19)
B2 0.024(2) 0.032(2) 0.041(2) 0.0174(19) 0.0060(18) 0.0069(18)
N11 0.0300(17) 0.0313(18) 0.0429(19) 0.0195(15) 0.0096(14) 0.0058(14)
N12 0.048(2) 0.0300(19) 0.044(2) 0.0135(16) 0.0086(17) 0.0050(16)
C13 0.043(2) 0.032(2) 0.060(3) 0.011(2) 0.011(2) 0.0067(19)
C14 0.065(3) 0.031(3) 0.089(4) 0.023(3) 0.031(3) 0.000(2)
C15 0.056(3) 0.042(3) 0.073(3) 0.034(3) 0.028(3) 0.007(2)
N21 0.0282(17) 0.039(2) 0.0359(17) 0.0177(15) 0.0041(14) 0.0095(14)
N22 0.0294(19) 0.078(3) 0.049(2) 0.028(2) 0.0070(16) 0.0020(19)
C23 0.030(2) 0.069(3) 0.064(3) 0.031(3) 0.011(2) 0.001(2)
C24 0.028(2) 0.050(3) 0.064(3) 0.024(2) -0.005(2) 0.0004(19)
C25 0.039(2) 0.046(3) 0.046(2) 0.018(2) -0.0025(19) 0.005(2)
N31 0.041(2) 0.050(2) 0.0411(19) 0.0283(17) 0.0093(16) 0.0171(17)
N32 0.063(3) 0.075(3) 0.064(3) 0.052(2) 0.019(2) 0.033(2)
C33 0.077(4) 0.088(4) 0.053(3) 0.052(3) 0.013(3) 0.017(3)
C34 0.075(4) 0.087(4) 0.044(3) 0.036(3) 0.021(3) 0.020(3)
C35 0.049(3) 0.063(3) 0.045(2) 0.027(2) 0.016(2) 0.016(2)
N41 0.0219(16) 0.044(2) 0.048(2) 0.0174(17) 0.0044(15) 0.0062(15)
N42 0.0261(19) 0.072(3) 0.065(3) 0.027(2) 0.0044(18) 0.0162(19)
C43 0.024(2) 0.078(4) 0.083(4) 0.014(3) 0.012(2) 0.005(2)
C44 0.036(3) 0.090(5) 0.078(4) 0.030(3) 0.024(3) 0.003(3)
C45 0.035(2) 0.061(3) 0.055(3) 0.026(2) 0.014(2) 0.005(2)
N51 0.0266(16) 0.0307(18) 0.0378(18) 0.0147(14) -0.0004(14) 0.0038(14)
N52 0.0362(18) 0.0356(19) 0.0364(18) 0.0153(15) 0.0063(14) 0.0079(15)
C53 0.045(2) 0.038(2) 0.041(2) 0.0160(19) 0.0113(19) 0.003(2)
C54 0.040(2) 0.048(3) 0.040(2) 0.017(2) -0.0069(19) -0.001(2)
C55 0.035(2) 0.041(2) 0.039(2) 0.0153(19) -0.0043(18) 0.0059(18)
N61 0.0318(17) 0.0308(18) 0.0398(18) 0.0168(15) 0.0071(14) 0.0115(14)
N62 0.054(2) 0.038(2) 0.046(2) 0.0235(17) 0.0173(18) 0.0101(18)
C63 0.063(3) 0.036(3) 0.065(3) 0.030(2) 0.014(3) 0.007(2)
C64 0.068(3) 0.031(2) 0.059(3) 0.013(2) 0.013(3) 0.013(2)
C65 0.053(3) 0.037(3) 0.057(3) 0.018(2) 0.019(2) 0.015(2)
C71 0.0293(19) 0.031(2) 0.0310(18) 0.0158(16) 0.0070(15) 0.0037(16)
C72 0.0264(18) 0.029(2) 0.0325(19) 0.0132(16) 0.0048(15) 0.0050(15)
C73 0.0249(18) 0.031(2) 0.0328(19) 0.0148(16) 0.0054(15) 0.0043(15)
C74 0.0284(19) 0.030(2) 0.046(2) 0.0187(18) 0.0056(17) 0.0026(16)
C75 0.0256(19) 0.038(2) 0.045(2) 0.0198(19) -0.0012(17) 0.0032(17)
K2 0.0377(7) 0.0392(8) 0.0764(10) 0.0266(7) 0.0173(7) 0.0085(6)
O81 0.056(2) 0.095(3) 0.081(3) 0.033(3) 0.008(2) 0.011(2)
C82 0.094(6) 0.106(6) 0.080(5) 0.035(5) 0.007(4) 0.014(5)
C83 0.141(9) 0.093(7) 0.140(9) 0.032(6) 0.040(7) -0.019(7)
C84 0.080(7) 0.251(19) 0.155(12) -0.013(12) 0.007(7) -0.027(9)
C85 0.055(4) 0.124(7) 0.106(6) 0.058(5) 0.011(4) 0.010(4)
O91 0.081(3) 0.060(2) 0.068(2) 0.023(2) 0.011(2) 0.029(2)
C92 0.053(3) 0.084(5) 0.095(5) 0.022(4) 0.015(3) 0.035(3)
C93 0.052(4) 0.127(7) 0.094(5) 0.038(5) 0.020(3) 0.028(4)
O94 0.050(2) 0.099(4) 0.085(3) 0.042(3) 0.018(2) 0.012(2)
C95 0.059(4) 0.111(6) 0.131(6) 0.084(6) 0.036(4) 0.013(4)
C96 0.083(5) 0.101(6) 0.126(7) 0.071(6) 0.010(5) -0.018(5)
O97 0.080(3) 0.059(3) 0.088(3) 0.035(2) 0.015(2) -0.006(2)
C98 0.134(7) 0.036(3) 0.090(5) 0.029(3) 0.034(5) 0.011(4)
C99 0.120(7) 0.057(4) 0.086(5) 0.030(4) 0.019(4) 0.038(4)
K3 0.0460(8) 0.0333(7) 0.0495(8) 0.0129(6) 0.0036(6) 0.0069(6)
O101 0.055(6) 0.038(6) 0.096(7) 0.027(5) 0.013(6) 0.012(4)
C102 0.09(2) 0.072(16) 0.14(3) 0.05(2) 0.023(16) 0.045(16)
C103 0.13(2) 0.092(18) 0.106(17) 0.073(14) -0.017(14) -0.003(14)
O104 0.061(7) 0.050(6) 0.114(9) 0.034(6) -0.008(6) -0.006(5)
C105 0.049(8) 0.077(11) 0.079(11) 0.014(9) -0.015(8) -0.012(8)
C106 0.081(13) 0.088(16) 0.15(2) 0.036(17) -0.023(15) -0.060(12)
O107 0.055(6) 0.050(6) 0.088(7) 0.019(5) -0.009(5) -0.011(4)
C109 0.083(16) 0.044(11) 0.096(17) 0.034(11) 0.020(12) 0.018(12)
O201 0.057(5) 0.040(4) 0.090(5) 0.031(4) -0.002(4) 0.006(4)
C202 0.076(12) 0.062(13) 0.088(12) 0.046(11) 0.008(8) 0.029(10)
C203 0.072(14) 0.051(8) 0.056(7) 0.029(6) 0.012(8) 0.036(9)
O204 0.069(5) 0.051(5) 0.076(5) 0.031(4) -0.013(4) 0.010(4)
C205 0.076(10) 0.087(13) 0.057(7) 0.039(8) -0.008(7) 0.047(10)
C206 0.050(8) 0.110(14) 0.128(15) 0.054(12) -0.023(9) 0.001(8)
O207 0.058(5) 0.054(5) 0.096(6) 0.031(4) -0.008(4) 0.007(4)
C208 0.075(11) 0.073(10) 0.141(16) 0.024(12) -0.020(12) -0.034(8)
C209 0.081(11) 0.023(5) 0.16(2) 0.047(9) -0.011(11) -0.029(6)

loop_
_atom_type_symbol
_atom_type_description
_atom_type_scat_dispersion_real
_atom_type_scat_dispersion_imag
_atom_type_scat_source
C C 0.0033 0.0016 'International Tables Vol C Tables 4.2.6.8 and 6.1.1.4'
H H 0.0000 0.0000 'International Tables Vol C Tables 4.2.6.8 and 6.1.1.4'
B B 0.0013 0.0007 'International Tables Vol C Tables 4.2.6.8 and 6.1.1.4'
K K 0.2009 0.2494 'International Tables Vol C Tables 4.2.6.8 and 6.1.1.4'
N N 0.0061 0.0033 'International Tables Vol C Tables 4.2.6.8 and 6.1.1.4'
O O 0.0106 0.0060 'International Tables Vol C Tables 4.2.6.8 and 6.1.1.4'

loop_
_geom_angle_atom_site_label_1
_geom_angle_atom_site_label_2
_geom_angle_atom_site_label_3
_geom_angle
_geom_angle_site_symmetry_1
_geom_angle_site_symmetry_3
N62 K1 N52 87.29(11) . 2_766
N62 K1 N12 100.40(12) . 2_766
N52 K1 N12 98.19(11) 2_766 2_766
N62 K1 N22 116.92(13) . 2_766
N52 K1 N22 152.30(12) 2_766 2_766
N12 K1 N22 65.88(12) 2_766 2_766
N62 K1 C72 144.60(12) . 2_766
N52 K1 C72 65.06(10) 2_766 2_766
N12 K1 C72 64.69(11) 2_766 2_766
N22 K1 C72 87.33(11) 2_766 2_766
N62 K1 C71 161.16(12) . 2_766
N52 K1 C71 90.33(10) 2_766 2_766
N12 K1 C71 61.45(11) 2_766 2_766
N22 K1 C71 62.34(11) 2_766 2_766
C72 K1 C71 25.58(10) 2_766 2_766
N62 K1 C53 93.12(12) . .
N52 K1 C53 89.61(12) 2_766 .
N12 K1 C53 164.66(11) 2_766 .
N22 K1 C53 101.52(13) 2_766 .
C72 K1 C53 107.57(12) 2_766 .
C71 K1 C53 105.56(11) 2_766 .
N62 K1 C54 92.29(13) . .
N52 K1 C54 114.89(12) 2_766 .
N12 K1 C54 145.11(12) 2_766 .
N22 K1 C54 79.37(12) 2_766 .
C72 K1 C54 118.62(12) 2_766 .
C71 K1 C54 105.62(12) 2_766 .
C53 K1 C54 25.34(12) . .
N62 K1 N52 71.54(10) . .
N52 K1 N52 78.95(11) 2_766 .
N12 K1 N52 171.46(10) 2_766 .
N22 K1 N52 119.88(11) 2_766 .
C72 K1 N52 120.24(10) 2_766 .
C71 K1 N52 126.26(10) 2_766 .
C53 K1 N52 23.80(10) . .
C54 K1 N52 40.69(10) . .
N62 K1 C55 69.28(12) . .
N52 K1 C55 117.76(11) 2_766 .
N12 K1 C55 141.22(12) 2_766 .
N22 K1 C55 85.17(11) 2_766 .
C72 K1 C55 142.39(11) 2_766 .
C71 K1 C55 127.63(11) 2_766 .
C53 K1 C55 39.11(12) . .
C54 K1 C55 23.82(12) . .
N52 K1 C55 39.38(10) . .
N62 K1 N51 55.92(10) . .
N52 K1 N51 96.28(10) 2_766 .
N12 K1 N51 151.52(10) 2_766 .
N22 K1 N51 108.23(10) 2_766 .
C72 K1 N51 143.74(10) 2_766 .
C71 K1 N51 142.90(10) 2_766 .
C53 K1 N51 38.38(10) . .
C54 K1 N51 39.14(10) . .
N52 K1 N51 23.84(9) . .
C55 K1 N51 23.31(9) . .
N62 K1 C73 141.25(11) . 2_766
N52 K1 C73 54.16(9) 2_766 2_766
N12 K1 C73 90.08(11) 2_766 2_766
N22 K1 C73 101.47(11) 2_766 2_766
C72 K1 C73 25.62(10) 2_766 2_766
C71 K1 C73 42.00(10) 2_766 2_766
C53 K1 C73 83.78(11) . 2_766
C54 K1 C73 100.11(12) . 2_766
N52 K1 C73 94.62(10) . 2_766
C55 K1 C73 121.92(11) . 2_766
N51 K1 C73 118.21(9) . 2_766
N31 B1 N11 108.1(4) . .
N31 B1 N21 107.5(3) . .
N11 B1 N21 109.8(3) . .
N31 B1 C71 111.5(3) . .
N11 B1 C71 111.2(3) . .
N21 B1 C71 108.6(3) . .
N41 B2 N61 107.1(3) . .
N41 B2 N51 109.4(3) . .
N61 B2 N51 107.8(3) . .
N41 B2 C73 110.9(3) . .
N61 B2 C73 109.8(3) . .
N51 B2 C73 111.7(3) . .
C15 N11 N12 109.5(4) . .
C15 N11 B1 129.0(4) . .
N12 N11 B1 121.2(3) . .
C13 N12 N11 105.7(4) . .
C13 N12 K1 136.7(3) . 2_766
N11 N12 K1 117.1(2) . 2_766
N12 C13 C14 111.8(5) . .
N12 C13 H13 124.1 . .
C14 C13 H13 124.1 . .
C15 C14 C13 104.1(4) . .
C15 C14 H14 127.9 . .
C13 C14 H14 127.9 . .
N11 C15 C14 108.9(5) . .
N11 C15 H15 125.5 . .
C14 C15 H15 125.5 . .
C25 N21 N22 110.1(4) . .
C25 N21 B1 129.8(4) . .
N22 N21 B1 119.3(3) . .
C23 N22 N21 105.4(4) . .
C23 N22 K1 129.4(4) . 2_766
N21 N22 K1 116.4(3) . 2_766
N22 C23 C24 110.7(5) . .
N22 C23 H23 124.7 . .
C24 C23 H23 124.7 . .
C25 C24 C23 105.3(4) . .
C25 C24 H24 127.3 . .
C23 C24 H24 127.3 . .
N21 C25 C24 108.5(4) . .
N21 C25 H25 125.8 . .
C24 C25 H25 125.8 . .
C35 N31 N32 109.6(4) . .
C35 N31 B1 128.2(4) . .
N32 N31 B1 122.1(4) . .
C33 N32 N31 104.6(4) . .
N32 C33 C34 112.5(5) . .
N32 C33 H33 123.7 . .
C34 C33 H33 123.7 . .
C35 C34 C33 104.2(5) . .
C35 C34 H34 127.9 . .
C33 C34 H34 127.9 . .
N31 C35 C34 109.0(5) . .
N31 C35 H35 125.5 . .
C34 C35 H35 125.5 . .
C45 N41 N42 110.0(4) . .
C45 N41 B2 128.8(4) . .
N42 N41 B2 121.0(4) . .
C43 N42 N41 104.7(4) . .
N42 C43 C44 112.8(5) . .
N42 C43 H43 123.6 . .
C44 C43 H43 123.6 . .
C45 C44 C43 103.0(5) . .
C45 C44 H44 128.5 . .
C43 C44 H44 128.5 . .
N41 C45 C44 109.5(5) . .
N41 C45 H45 125.2 . .
C44 C45 H45 125.2 . .
C55 N51 N52 109.7(3) . .
C55 N51 B2 128.3(4) . .
N52 N51 B2 121.8(3) . .
C55 N51 K1 77.8(3) . .
N52 N51 K1 74.3(2) . .
B2 N51 K1 111.8(2) . .
C53 N52 N51 105.8(3) . .
C53 N52 K1 116.9(3) . 2_766
N51 N52 K1 136.4(2) . 2_766
C53 N52 K1 74.9(2) . .
N51 N52 K1 81.8(2) . .
K1 N52 K1 101.05(11) 2_766 .
N52 C53 C54 111.1(4) . .
N52 C53 K1 81.3(3) . .
C54 C53 K1 79.8(3) . .
N52 C53 H53 124.5 . .
C54 C53 H53 124.5 . .
K1 C53 H53 106.9 . .
C55 C54 C53 104.1(4) . .
C55 C54 K1 81.9(3) . .
C53 C54 K1 74.9(3) . .
C55 C54 H54 127.9 . .
C53 C54 H54 127.9 . .
K1 C54 H54 109.1 . .
N51 C55 C54 109.2(4) . .
N51 C55 K1 78.9(3) . .
C54 C55 K1 74.3(3) . .
N51 C55 H55 125.4 . .
C54 C55 H55 125.4 . .
K1 C55 H55 113.6 . .
C65 N61 N62 110.2(4) . .
C65 N61 B2 127.0(4) . .
N62 N61 B2 120.9(3) . .
C63 N62 N61 105.5(4) . .
C63 N62 K1 118.3(3) . .
N61 N62 K1 130.2(3) . .
N62 C63 C64 111.7(5) . .
N62 C63 H63 124.2 . .
C64 C63 H63 124.2 . .
C65 C64 C63 104.2(4) . .
C65 C64 H64 127.9 . .
C63 C64 H64 127.9 . .
N61 C65 C64 108.4(5) . .
N61 C65 H65 125.8 . .
C64 C65 H65 125.8 . .
C72 C71 C75 106.2(3) . .
C72 C71 B1 130.6(4) . .
C75 C71 B1 123.0(3) . .
C72 C71 K1 75.2(2) . 2_766
C75 C71 K1 92.8(3) . 2_766
B1 C71 K1 96.9(2) . 2_766
C71 C72 C73 111.8(3) . .
C71 C72 K1 79.2(2) . 2_766
C73 C72 K1 90.8(2) . 2_766
C71 C72 H72 124.1 . .
C73 C72 H72 124.1 . .
K1 C72 H72 98.9 2_766 .
C74 C73 C72 105.9(3) . .
C74 C73 B2 125.2(4) . .
C72 C73 B2 128.9(3) . .
C74 C73 K1 88.9(3) . 2_766
C72 C73 K1 63.6(2) . 2_766
B2 C73 K1 111.9(2) . 2_766
C73 C74 C75 110.9(4) . .
C73 C74 H74 124.5 . .
C75 C74 H74 124.5 . .
C74 C75 C71 105.1(3) . .
C74 C75 K1 83.3(2) . 2_766
C71 C75 K1 62.3(2) . 2_766
C74 C75 H75A 110.7 . .
C71 C75 H75A 110.7 . .
K1 C75 H75A 165.9 2_766 .
C74 C75 H75B 110.7 . .
C71 C75 H75B 110.7 . .
K1 C75 H75B 65.6 2_766 .
H75A C75 H75B 108.8 . .
O94 K2 O94 180.0 2_676 .
O94 K2 O97 119.18(15) 2_676 .
O94 K2 O97 60.82(15) . .
O94 K2 O97 60.82(15) 2_676 2_676
O94 K2 O97 119.18(15) . 2_676
O97 K2 O97 180.000(1) . 2_676
O94 K2 O91 119.58(16) 2_676 .
O94 K2 O91 60.42(15) . .
O97 K2 O91 119.80(15) . .
O97 K2 O91 60.20(15) 2_676 .
O94 K2 O91 60.42(15) 2_676 2_676
O94 K2 O91 119.58(16) . 2_676
O97 K2 O91 60.20(15) . 2_676
O97 K2 O91 119.80(15) 2_676 2_676
O91 K2 O91 180.000(2) . 2_676
O94 K2 O81 80.96(14) 2_676 .
O94 K2 O81 99.04(14) . .
O97 K2 O81 100.02(14) . .
O97 K2 O81 79.98(14) 2_676 .
O91 K2 O81 77.32(13) . .
O91 K2 O81 102.68(13) 2_676 .
O94 K2 O81 99.04(14) 2_676 2_676
O94 K2 O81 80.96(14) . 2_676
O97 K2 O81 79.98(14) . 2_676
O97 K2 O81 100.02(14) 2_676 2_676
O91 K2 O81 102.68(13) . 2_676
O91 K2 O81 77.32(13) 2_676 2_676
O81 K2 O81 180.0 . 2_676
C82 O81 C85 107.5(6) . .
C82 O81 K2 129.1(4) . .
C85 O81 K2 122.1(5) . .
O81 C82 C83 110.2(8) . .
O81 C82 H82A 109.6 . .
C83 C82 H82A 109.6 . .
O81 C82 H82B 109.6 . .
C83 C82 H82B 109.6 . .
H82A C82 H82B 108.1 . .
C82 C83 C84 103.3(9) . .
C82 C83 H83A 111.1 . .
C84 C83 H83A 111.1 . .
C82 C83 H83B 111.1 . .
C84 C83 H83B 111.1 . .
H83A C83 H83B 109.1 . .
C85 C84 C83 108.6(9) . .
C85 C84 H84A 110.0 . .
C83 C84 H84A 110.0 . .
C85 C84 H84B 110.0 . .
C83 C84 H84B 110.0 . .
H84A C84 H84B 108.4 . .
C84 C85 O81 108.6(8) . .
C84 C85 H85A 110.0 . .
O81 C85 H85A 110.0 . .
C84 C85 H85B 110.0 . .
O81 C85 H85B 110.0 . .
H85A C85 H85B 108.4 . .
C99 O91 C92 112.3(6) 2_676 .
C99 O91 K2 115.4(4) 2_676 .
C92 O91 K2 114.4(4) . .
O91 C92 C93 110.2(5) . .
O91 C92 H92A 109.6 . .
C93 C92 H92A 109.6 . .
O91 C92 H92B 109.6 . .
C93 C92 H92B 109.6 . .
H92A C92 H92B 108.1 . .
O94 C93 C92 110.6(7) . .
O94 C93 H93A 109.5 . .
C92 C93 H93A 109.5 . .
O94 C93 H93B 109.5 . .
C92 C93 H93B 109.5 . .
H93A C93 H93B 108.1 . .
C93 O94 C95 115.0(7) . .
C93 O94 K2 114.3(4) . .
C95 O94 K2 114.0(4) . .
O94 C95 C96 112.0(7) . .
O94 C95 H95A 109.2 . .
C96 C95 H95A 109.2 . .
O94 C95 H95B 109.2 . .
C96 C95 H95B 109.2 . .
H95A C95 H95B 107.9 . .
O97 C96 C95 108.8(7) . .
O97 C96 H96A 109.9 . .
C95 C96 H96A 109.9 . .
O97 C96 H96B 109.9 . .
C95 C96 H96B 109.9 . .
H96A C96 H96B 108.3 . .
C96 O97 C98 113.3(6) . .
C96 O97 K2 113.6(4) . .
C98 O97 K2 114.7(4) . .
O97 C98 C99 112.0(6) . .
O97 C98 H98A 109.2 . .
C99 C98 H98A 109.2 . .
O97 C98 H98B 109.2 . .
C99 C98 H98B 109.2 . .
H98A C98 H98B 107.9 . .
O91 C99 C98 109.9(6) 2_676 .
O91 C99 H99A 109.7 2_676 .
C98 C99 H99A 109.7 . .
O91 C99 H99B 109.7 2_676 .
C98 C99 H99B 109.7 . .
H99A C99 H99B 108.2 . .
O204 K3 O204 180.0(3) . 2_677
O204 K3 O201 119.5(2) . 2_677
O204 K3 O201 60.5(2) 2_677 2_677
O204 K3 O201 60.5(2) . .
O204 K3 O201 119.5(2) 2_677 .
O201 K3 O201 179.999(1) 2_677 .
O204 K3 O207 59.8(2) . .
O204 K3 O207 120.2(2) 2_677 .
O201 K3 O207 60.8(2) 2_677 .
O201 K3 O207 119.2(2) . .
O204 K3 O207 120.2(2) . 2_677
O204 K3 O207 59.8(2) 2_677 2_677
O201 K3 O207 119.2(2) 2_677 2_677
O201 K3 O207 60.8(2) . 2_677
O207 K3 O207 179.999(2) . 2_677
O204 K3 O101 34.7(3) . .
O204 K3 O101 145.3(3) 2_677 .
O201 K3 O101 154.0(2) 2_677 .
O201 K3 O101 26.0(2) . .
O207 K3 O101 93.4(3) . .
O207 K3 O101 86.6(3) 2_677 .
O204 K3 O101 145.3(3) . 2_677
O204 K3 O101 34.7(3) 2_677 2_677
O201 K3 O101 26.0(2) 2_677 2_677
O201 K3 O101 154.0(2) . 2_677
O207 K3 O101 86.6(3) . 2_677
O207 K3 O101 93.4(3) 2_677 2_677
O101 K3 O101 179.999(3) . 2_677
O204 K3 O104 152.9(3) . 2_677
O204 K3 O104 27.1(3) 2_677 2_677
O201 K3 O104 86.5(3) 2_677 2_677
O201 K3 O104 93.5(3) . 2_677
O207 K3 O104 147.1(3) . 2_677
O207 K3 O104 32.9(3) 2_677 2_677
O101 K3 O104 119.5(3) . 2_677
O101 K3 O104 60.5(3) 2_677 2_677
O204 K3 O104 27.1(3) . .
O204 K3 O104 152.9(3) 2_677 .
O201 K3 O104 93.5(3) 2_677 .
O201 K3 O104 86.5(3) . .
O207 K3 O104 32.9(3) . .
O207 K3 O104 147.1(3) 2_677 .
O101 K3 O104 60.5(3) . .
O101 K3 O104 119.5(3) 2_677 .
O104 K3 O104 180.0(3) 2_677 .
O204 K3 O107 91.6(3) . 2_677
O204 K3 O107 88.4(3) 2_677 2_677
O201 K3 O107 144.9(3) 2_677 2_677
O201 K3 O107 35.1(3) . 2_677
O207 K3 O107 151.1(3) . 2_677
O207 K3 O107 28.9(3) 2_677 2_677
O101 K3 O107 59.6(3) . 2_677
O101 K3 O107 120.4(3) 2_677 2_677
O104 K3 O107 61.2(3) 2_677 2_677
O104 K3 O107 118.8(3) . 2_677
O204 K3 O107 88.4(3) . .
O204 K3 O107 91.6(3) 2_677 .
O201 K3 O107 35.1(3) 2_677 .
O201 K3 O107 144.9(3) . .
O207 K3 O107 28.9(3) . .
O207 K3 O107 151.1(3) 2_677 .
O101 K3 O107 120.4(3) . .
O101 K3 O107 59.6(3) 2_677 .
O104 K3 O107 118.8(3) 2_677 .
O104 K3 O107 61.2(3) . .
O107 K3 O107 179.999(1) 2_677 .
C109 O101 C102 111(3) 2_677 .
C109 O101 K3 116.2(11) 2_677 .
C102 O101 K3 116(2) . .
O101 C102 C103 109(3) . .
O101 C102 H10A 109.9 . .
C103 C102 H10A 109.9 . .
O101 C102 H10B 109.9 . .
C103 C102 H10B 109.9 . .
H10A C102 H10B 108.3 . .
O104 C103 C102 111(3) . .
O104 C103 H10C 109.5 . .
C102 C103 H10C 109.5 . .
O104 C103 H10D 109.5 . .
C102 C103 H10D 109.5 . .
H10C C103 H10D 108.1 . .
C105 O104 C103 112.0(17) . .
C105 O104 K3 114.0(10) . .
C103 O104 K3 115.1(14) . .
O104 C105 C106 111.5(16) . .
O104 C105 H10E 109.3 . .
C106 C105 H10E 109.3 . .
O104 C105 H10F 109.3 . .
C106 C105 H10F 109.3 . .
H10E C105 H10F 108.0 . .
O107 C106 C105 112.8(18) . .
O107 C106 H10G 109.0 . .
C105 C106 H10G 109.0 . .
O107 C106 H10H 109.0 . .
C105 C106 H10H 109.0 . .
H10G C106 H10H 107.8 . .
C106 O107 C108 106(3) . .
C106 O107 K3 116.5(12) . .
C108 O107 K3 121(2) . .
O107 C108 C109 98(3) . .
O107 C108 H10I 112.2 . .
C109 C108 H10I 112.2 . .
O107 C108 H10J 112.2 . .
C109 C108 H10J 112.2 . .
H10I C108 H10J 109.8 . .
O101 C109 C108 114(2) 2_677 .
O101 C109 H10K 108.9 2_677 .
C108 C109 H10K 108.9 . .
O101 C109 H10L 108.9 2_677 .
C108 C109 H10L 108.9 . .
H10K C109 H10L 107.7 . .
C209 O201 C202 109.0(15) 2_677 .
C209 O201 K3 118.0(11) 2_677 .
C202 O201 K3 115.7(11) . .
O201 C202 C203 108.9(18) . .
O201 C202 H20A 109.9 . .
C203 C202 H20A 109.9 . .
O201 C202 H20B 109.9 . .
C203 C202 H20B 109.9 . .
H20A C202 H20B 108.3 . .
O204 C203 C202 110.3(17) . .
O204 C203 H20C 109.6 . .
C202 C203 H20C 109.6 . .
O204 C203 H20D 109.6 . .
C202 C203 H20D 109.6 . .
H20C C203 H20D 108.1 . .
C205 O204 C203 109.6(15) . .
C205 O204 K3 118.7(9) . .
C203 O204 K3 116.1(10) . .
O204 C205 C206 108.3(13) . .
O204 C205 H20E 110.0 . .
C206 C205 H20E 110.0 . .
O204 C205 H20F 110.0 . .
C206 C205 H20F 110.0 . .
H20E C205 H20F 108.4 . .
O207 C206 C205 109.5(14) . .
O207 C206 H20G 109.8 . .
C205 C206 H20G 109.8 . .
O207 C206 H20H 109.8 . .
C205 C206 H20H 109.8 . .
H20G C206 H20H 108.2 . .
C206 O207 C208 109.2(15) . .
C206 O207 K3 115.7(9) . .
C208 O207 K3 111.6(9) . .
O207 C208 C209 103.8(18) . .
O207 C208 H20I 111.0 . .
C209 C208 H20I 111.0 . .
O207 C208 H20J 111.0 . .
C209 C208 H20J 111.0 . .
H20I C208 H20J 109.0 . .
O201 C209 C208 104.5(15) 2_677 .
O201 C209 H20K 110.9 2_677 .
C208 C209 H20K 110.9 . .
O201 C209 H20L 110.9 2_677 .
C208 C209 H20L 110.9 . .
H20K C209 H20L 108.9 . .
C302 O301 C305 105.2(10) . .
C302 O301 K3 128.5(9) . .
C305 O301 K3 121.6(8) . .
C303 C302 O301 109.6(11) . .
C303 C302 H30A 109.7 . .
O301 C302 H30A 109.7 . .
C303 C302 H30B 109.7 . .
O301 C302 H30B 109.7 . .
H30A C302 H30B 108.2 . .
C302 C303 C304 103.3(10) . .
C302 C303 H30C 111.1 . .
C304 C303 H30C 111.1 . .
C302 C303 H30D 111.1 . .
C304 C303 H30D 111.1 . .
H30C C303 H30D 109.1 . .
C305 C304 C303 107.4(11) . .
C305 C304 H30E 110.2 . .
C303 C304 H30E 110.2 . .
C305 C304 H30F 110.2 . .
C303 C304 H30F 110.2 . .
H30E C304 H30F 108.5 . .
C304 C305 O301 106.8(12) . .
C304 C305 H30G 110.4 . .
O301 C305 H30G 110.4 . .
C304 C305 H30H 110.4 . .
O301 C305 H30H 110.4 . .
H30G C305 H30H 108.6 . .
C402 O401 C405 102.0(12) . .
C402 O401 K3 117.6(9) . .
C405 O401 K3 108.8(10) . .
C403 C402 O401 120.1(14) . .
C403 C402 H40A 107.3 . .
O401 C402 H40A 107.3 . .
C403 C402 H40B 107.3 . .
O401 C402 H40B 107.3 . .
H40A C402 H40B 106.9 . .
C402 C403 C404 95.5(15) . .
C402 C403 H40C 112.7 . .
C404 C403 H40C 112.7 . .
C402 C403 H40D 112.7 . .
C404 C403 H40D 112.7 . .
H40C C403 H40D 110.1 . .
C405 C404 C403 109.5(16) . .
C405 C404 H40E 109.8 . .
C403 C404 H40E 109.8 . .
C405 C404 H40F 109.8 . .
C403 C404 H40F 109.8 . .
H40E C404 H40F 108.2 . .
C404 C405 O401 103.0(15) . .
C404 C405 H40G 111.2 . .
O401 C405 H40G 111.2 . .
C404 C405 H40H 111.2 . .
O401 C405 H40H 111.2 . .
H40G C405 H40H 109.1 . .

loop_
_geom_bond_atom_site_label_1
_geom_bond_atom_site_label_2
_geom_bond_distance
_geom_bond_site_symmetry_2
K1 N62 2.762(4) .
K1 N52 2.836(4) 2_766
K1 N12 2.859(4) 2_766
K1 N22 2.889(4) 2_766
K1 C72 3.084(4) 2_766
K1 C71 3.134(4) 2_766
K1 C53 3.191(5) .
K1 C54 3.252(5) .
K1 N52 3.267(4) .
K1 C55 3.345(5) .
K1 N51 3.358(4) .
K1 C73 3.444(4) 2_766
B1 N31 1.544(6) .
B1 N11 1.562(6) .
B1 N21 1.590(6) .
B1 C71 1.597(6) .
B2 N41 1.557(6) .
B2 N61 1.562(6) .
B2 N51 1.566(6) .
B2 C73 1.601(5) .
N11 C15 1.345(6) .
N11 N12 1.371(5) .
N12 C13 1.333(6) .
N12 K1 2.859(4) 2_766
C13 C14 1.383(8) .
C13 H13 0.9500 .
C14 C15 1.380(8) .
C14 H14 0.9500 .
C15 H15 0.9500 .
N21 C25 1.344(6) .
N21 N22 1.357(6) .
N22 C23 1.351(6) .
N22 K1 2.889(4) 2_766
C23 C24 1.376(8) .
C23 H23 0.9500 .
C24 C25 1.365(8) .
C24 H24 0.9500 .
C25 H25 0.9500 .
N31 C35 1.343(6) .
N31 N32 1.381(5) .
N32 C33 1.332(8) .
C33 C34 1.376(9) .
C33 H33 0.9500 .
C34 C35 1.370(7) .
C34 H34 0.9500 .
C35 H35 0.9500 .
N41 C45 1.346(7) .
N41 N42 1.381(5) .
N42 C43 1.328(8) .
C43 C44 1.407(10) .
C43 H43 0.9500 .
C44 C45 1.375(7) .
C44 H44 0.9500 .
C45 H45 0.9500 .
N51 C55 1.354(5) .
N51 N52 1.371(5) .
N52 C53 1.334(6) .
N52 K1 2.836(4) 2_766
C53 C54 1.415(7) .
C53 H53 0.9500 .
C54 C55 1.365(7) .
C54 H54 0.9500 .
C55 H55 0.9500 .
N61 C65 1.356(6) .
N61 N62 1.360(5) .
N62 C63 1.343(6) .
C63 C64 1.391(8) .
C63 H63 0.9500 .
C64 C65 1.382(8) .
C64 H64 0.9500 .
C65 H65 0.9500 .
C71 C72 1.377(5) .
C71 C75 1.495(6) .
C71 K1 3.134(4) 2_766
C72 C73 1.490(6) .
C72 K1 3.084(4) 2_766
C72 H72 0.9500 .
C73 C74 1.354(6) .
C73 K1 3.444(4) 2_766
C74 C75 1.495(6) .
C74 H74 0.9500 .
C75 K1 3.537(5) 2_766
C75 H75A 0.9900 .
C75 H75B 0.9900 .
K2 O94 2.810(4) 2_676
K2 O94 2.810(4) .
K2 O97 2.822(4) .
K2 O97 2.822(4) 2_676
K2 O91 2.823(4) .
K2 O91 2.823(4) 2_676
K2 O81 2.832(5) .
K2 O81 2.832(5) 2_676
O81 C82 1.395(9) .
O81 C85 1.409(8) .
C82 C83 1.403(12) .
C82 H82A 0.9900 .
C82 H82B 0.9900 .
C83 C84 1.491(16) .
C83 H83A 0.9900 .
C83 H83B 0.9900 .
C84 C85 1.369(13) .
C84 H84A 0.9900 .
C84 H84B 0.9900 .
C85 H85A 0.9900 .
C85 H85B 0.9900 .
O91 C99 1.373(9) 2_676
O91 C92 1.440(9) .
C92 C93 1.492(12) .
C92 H92A 0.9900 .
C92 H92B 0.9900 .
C93 O94 1.372(9) .
C93 H93A 0.9900 .
C93 H93B 0.9900 .
O94 C95 1.444(9) .
C95 C96 1.491(13) .
C95 H95A 0.9900 .
C95 H95B 0.9900 .
C96 O97 1.393(9) .
C96 H96A 0.9900 .
C96 H96B 0.9900 .
O97 C98 1.446(9) .
C98 C99 1.488(12) .
C98 H98A 0.9900 .
C98 H98B 0.9900 .
C99 O91 1.373(9) 2_676
C99 H99A 0.9900 .
C99 H99B 0.9900 .
K3 O204 2.790(7) .
K3 O204 2.790(7) 2_677
K3 O201 2.795(8) 2_677
K3 O201 2.795(8) .
K3 O207 2.804(9) .
K3 O207 2.804(9) 2_677
K3 O101 2.804(10) .
K3 O101 2.804(10) 2_677
K3 O104 2.820(12) 2_677
K3 O104 2.820(12) .
K3 O107 2.818(9) 2_677
K3 O107 2.818(9) .
O101 C109 1.38(3) 2_677
O101 C102 1.43(4) .
C102 C103 1.51(6) .
C102 H10A 0.9900 .
C102 H10B 0.9900 .
C103 O104 1.44(2) .
C103 H10C 0.9900 .
C103 H10D 0.9900 .
O104 C105 1.38(2) .
C105 C106 1.57(3) .
C105 H10E 0.9900 .
C105 H10F 0.9900 .
C106 O107 1.36(3) .
C106 H10G 0.9900 .
C106 H10H 0.9900 .
O107 C108 1.44(4) .
C108 C109 1.67(6) .
C108 H10I 0.9900 .
C108 H10J 0.9900 .
C109 O101 1.38(3) 2_677
C109 H10K 0.9900 .
C109 H10L 0.9900 .
O201 C209 1.31(2) 2_677
O201 C202 1.42(2) .
C202 C203 1.53(4) .
C202 H20A 0.9900 .
C202 H20B 0.9900 .
C203 O204 1.40(4) .
C203 H20C 0.9900 .
C203 H20D 0.9900 .
O204 C205 1.33(2) .
C205 C206 1.59(3) .
C205 H20E 0.9900 .
C205 H20F 0.9900 .
C206 O207 1.386(18) .
C206 H20G 0.9900 .
C206 H20H 0.9900 .
O207 C208 1.44(3) .
C208 C209 1.70(3) .
C208 H20I 0.9900 .
C208 H20J 0.9900 .
C209 O201 1.31(2) 2_677
C209 H20K 0.9900 .
C209 H20L 0.9900 .
O301 C302 1.401(13) .
O301 C305 1.414(12) .
C302 C303 1.393(15) .
C302 H30A 0.9900 .
C302 H30B 0.9900 .
C303 C304 1.503(18) .
C303 H30C 0.9900 .
C303 H30D 0.9900 .
C304 C305 1.370(16) .
C304 H30E 0.9900 .
C304 H30F 0.9900 .
C305 H30G 0.9900 .
C305 H30H 0.9900 .
O401 C402 1.376(14) .
O401 C405 1.386(16) .
C402 C403 1.281(19) .
C402 H40A 0.9900 .
C402 H40B 0.9900 .
C403 C404 1.52(2) .
C403 H40C 0.9900 .
C403 H40D 0.9900 .
C404 C405 1.350(19) .
C404 H40E 0.9900 .
C404 H40F 0.9900 .
C405 H40G 0.9900 .
C405 H40H 0.9900 .

loop_
_geom_torsion_atom_site_label_1
_geom_torsion_atom_site_label_2
_geom_torsion_atom_site_label_3
_geom_torsion_atom_site_label_4
_geom_torsion
_geom_torsion_site_symmetry_1
_geom_torsion_site_symmetry_4
N31 B1 N11 C15 -0.9(6) . .
N21 B1 N11 C15 116.2(5) . .
C71 B1 N11 C15 -123.6(5) . .
N31 B1 N11 N12 171.9(3) . .
N21 B1 N11 N12 -71.1(4) . .
C71 B1 N11 N12 49.1(5) . .
C15 N11 N12 C13 -0.6(5) . .
B1 N11 N12 C13 -174.6(4) . .
C15 N11 N12 K1 172.2(3) . 2_766
B1 N11 N12 K1 -1.8(5) . 2_766
N11 N12 C13 C14 0.3(6) . .
K1 N12 C13 C14 -170.3(4) 2_766 .
N12 C13 C14 C15 0.0(6) . .
N12 N11 C15 C14 0.6(6) . .
B1 N11 C15 C14 174.0(4) . .
C13 C14 C15 N11 -0.4(6) . .
N31 B1 N21 C25 -16.8(6) . .
N11 B1 N21 C25 -134.3(4) . .
C71 B1 N21 C25 104.0(5) . .
N31 B1 N21 N22 174.9(4) . .
N11 B1 N21 N22 57.5(5) . .
C71 B1 N21 N22 -64.3(5) . .
C25 N21 N22 C23 1.1(6) . .
B1 N21 N22 C23 171.5(4) . .
C25 N21 N22 K1 -149.6(3) . 2_766
B1 N21 N22 K1 20.9(5) . 2_766
N21 N22 C23 C24 -0.7(6) . .
K1 N22 C23 C24 144.7(4) 2_766 .
N22 C23 C24 C25 0.1(7) . .
N22 N21 C25 C24 -1.1(6) . .
B1 N21 C25 C24 -170.2(4) . .
C23 C24 C25 N21 0.6(6) . .
N11 B1 N31 C35 -108.2(5) . .
N21 B1 N31 C35 133.3(5) . .
C71 B1 N31 C35 14.4(7) . .
N11 B1 N31 N32 68.4(5) . .
N21 B1 N31 N32 -50.1(6) . .
C71 B1 N31 N32 -169.0(4) . .
C35 N31 N32 C33 -1.4(6) . .
B1 N31 N32 C33 -178.5(5) . .
N31 N32 C33 C34 1.6(7) . .
N32 C33 C34 C35 -1.3(8) . .
N32 N31 C35 C34 0.7(6) . .
B1 N31 C35 C34 177.6(5) . .
C33 C34 C35 N31 0.3(7) . .
N61 B2 N41 C45 -117.8(5) . .
N51 B2 N41 C45 125.6(5) . .
C73 B2 N41 C45 2.0(6) . .
N61 B2 N41 N42 57.5(5) . .
N51 B2 N41 N42 -59.2(5) . .
C73 B2 N41 N42 177.2(4) . .
C45 N41 N42 C43 -0.5(6) . .
B2 N41 N42 C43 -176.5(4) . .
N41 N42 C43 C44 0.3(7) . .
N42 C43 C44 C45 -0.1(8) . .
N42 N41 C45 C44 0.4(6) . .
B2 N41 C45 C44 176.0(5) . .
C43 C44 C45 N41 -0.2(7) . .
N41 B2 N51 C55 49.2(6) . .
N61 B2 N51 C55 -66.9(5) . .
C73 B2 N51 C55 172.4(4) . .
N41 B2 N51 N52 -134.7(4) . .
N61 B2 N51 N52 109.1(4) . .
C73 B2 N51 N52 -11.5(5) . .
N41 B2 N51 K1 140.7(3) . .
N61 B2 N51 K1 24.5(3) . .
C73 B2 N51 K1 -96.1(3) . .
N62 K1 N51 C55 119.4(3) . .
N52 K1 N51 C55 -158.2(3) 2_766 .
N12 K1 N51 C55 81.6(3) 2_766 .
N22 K1 N51 C55 8.7(3) 2_766 .
C72 K1 N51 C55 -102.8(3) 2_766 .
C71 K1 N51 C55 -59.3(3) 2_766 .
C53 K1 N51 C55 -76.8(3) . .
C54 K1 N51 C55 -35.8(3) . .
N52 K1 N51 C55 -114.8(3) . .
C73 K1 N51 C55 -105.7(3) 2_766 .
N62 K1 N51 N52 -125.8(2) . .
N52 K1 N51 N52 -43.4(2) 2_766 .
N12 K1 N51 N52 -163.6(2) 2_766 .
N22 K1 N51 N52 123.5(2) 2_766 .
C72 K1 N51 N52 12.0(3) 2_766 .
C71 K1 N51 N52 55.5(3) 2_766 .
C53 K1 N51 N52 37.9(2) . .
C54 K1 N51 N52 79.0(2) . .
C55 K1 N51 N52 114.8(3) . .
C73 K1 N51 N52 9.0(2) 2_766 .
N62 K1 N51 B2 -7.3(2) . .
N52 K1 N51 B2 75.1(2) 2_766 .
N12 K1 N51 B2 -45.1(3) 2_766 .
N22 K1 N51 B2 -117.9(2) 2_766 .
C72 K1 N51 B2 130.6(2) 2_766 .
C71 K1 N51 B2 174.1(2) 2_766 .
C53 K1 N51 B2 156.5(3) . .
C54 K1 N51 B2 -162.5(3) . .
N52 K1 N51 B2 118.5(3) . .
C55 K1 N51 B2 -126.7(4) . .
C73 K1 N51 B2 127.6(2) 2_766 .
C55 N51 N52 C53 -1.2(5) . .
B2 N51 N52 C53 -177.9(4) . .
K1 N51 N52 C53 -71.7(3) . .
C55 N51 N52 K1 168.0(3) . 2_766
B2 N51 N52 K1 -8.8(6) . 2_766
K1 N51 N52 K1 97.5(3) . 2_766
C55 N51 N52 K1 70.5(3) . .
B2 N51 N52 K1 -106.2(3) . .
N62 K1 N52 C53 154.0(3) . .
N52 K1 N52 C53 -115.2(3) 2_766 .
N12 K1 N52 C53 173.7(7) 2_766 .
N22 K1 N52 C53 43.0(3) 2_766 .
C72 K1 N52 C53 -62.9(3) 2_766 .
C71 K1 N52 C53 -33.0(3) 2_766 .
C54 K1 N52 C53 37.1(3) . .
C55 K1 N52 C53 74.4(3) . .
N51 K1 N52 C53 108.9(3) . .
C73 K1 N52 C53 -63.1(3) 2_766 .
N62 K1 N52 N51 45.1(2) . .
N52 K1 N52 N51 135.9(2) 2_766 .
N12 K1 N52 N51 64.8(8) 2_766 .
N22 K1 N52 N51 -66.0(2) 2_766 .
C72 K1 N52 N51 -171.79(19) 2_766 .
C71 K1 N52 N51 -141.93(19) 2_766 .
C53 K1 N52 N51 -108.9(3) . .
C54 K1 N52 N51 -71.9(2) . .
C55 K1 N52 N51 -34.5(2) . .
C73 K1 N52 N51 -172.01(19) 2_766 .
N62 K1 N52 K1 -90.82(12) . 2_766
N52 K1 N52 K1 0.0 2_766 2_766
N12 K1 N52 K1 -71.1(7) 2_766 2_766
N22 K1 N52 K1 158.15(13) 2_766 2_766
C72 K1 N52 K1 52.32(14) 2_766 2_766
C71 K1 N52 K1 82.18(13) 2_766 2_766
C53 K1 N52 K1 115.2(3) . 2_766
C54 K1 N52 K1 152.2(2) . 2_766
C55 K1 N52 K1 -170.4(2) . 2_766
N51 K1 N52 K1 -135.9(2) . 2_766
C73 K1 N52 K1 52.10(11) 2_766 2_766
N51 N52 C53 C54 1.3(5) . .
K1 N52 C53 C54 -170.3(3) 2_766 .
K1 N52 C53 C54 -75.4(4) . .
N51 N52 C53 K1 76.7(3) . .
K1 N52 C53 K1 -94.9(2) 2_766 .
N62 K1 C53 N52 -24.6(3) . .
N52 K1 C53 N52 62.6(3) 2_766 .
N12 K1 C53 N52 -176.5(4) 2_766 .
N22 K1 C53 N52 -142.9(3) 2_766 .
C72 K1 C53 N52 126.3(3) 2_766 .
C71 K1 C53 N52 152.9(3) 2_766 .
C54 K1 C53 N52 -113.4(4) . .
C55 K1 C53 N52 -75.7(3) . .
N51 K1 C53 N52 -38.0(2) . .
C73 K1 C53 N52 116.6(3) 2_766 .
N62 K1 C53 C54 88.8(3) . .
N52 K1 C53 C54 176.0(3) 2_766 .
N12 K1 C53 C54 -63.1(6) 2_766 .
N22 K1 C53 C54 -29.5(3) 2_766 .
C72 K1 C53 C54 -120.4(3) 2_766 .
C71 K1 C53 C54 -93.7(3) 2_766 .
N52 K1 C53 C54 113.4(4) . .
C55 K1 C53 C54 37.7(3) . .
N51 K1 C53 C54 75.4(3) . .
C73 K1 C53 C54 -130.0(3) 2_766 .
N52 C53 C54 C55 -0.9(6) . .
K1 C53 C54 C55 -77.4(4) . .
N52 C53 C54 K1 76.5(3) . .
N62 K1 C54 C55 14.7(3) . .
N52 K1 C54 C55 102.7(3) 2_766 .
N12 K1 C54 C55 -97.3(3) 2_766 .
N22 K1 C54 C55 -102.3(3) 2_766 .
C72 K1 C54 C55 176.7(2) 2_766 .
C71 K1 C54 C55 -159.4(3) 2_766 .
C53 K1 C54 C55 107.1(4) . .
N52 K1 C54 C55 72.5(3) . .
N51 K1 C54 C55 35.0(2) . .
C73 K1 C54 C55 157.8(3) 2_766 .
N62 K1 C54 C53 -92.4(3) . .
N52 K1 C54 C53 -4.4(3) 2_766 .
N12 K1 C54 C53 155.6(3) 2_766 .
N22 K1 C54 C53 150.6(3) 2_766 .
C72 K1 C54 C53 69.6(3) 2_766 .
C71 K1 C54 C53 93.5(3) 2_766 .
N52 K1 C54 C53 -34.6(2) . .
C55 K1 C54 C53 -107.1(4) . .
N51 K1 C54 C53 -72.1(3) . .
C73 K1 C54 C53 50.7(3) 2_766 .
N52 N51 C55 C54 0.6(5) . .
B2 N51 C55 C54 177.1(4) . .
K1 N51 C55 C54 68.8(4) . .
N52 N51 C55 K1 -68.2(3) . .
B2 N51 C55 K1 108.2(4) . .
C53 C54 C55 N51 0.2(6) . .
K1 C54 C55 N51 -71.9(3) . .
C53 C54 C55 K1 72.1(3) . .
N62 K1 C55 N51 -50.5(2) . .
N52 K1 C55 N51 24.6(3) 2_766 .
N12 K1 C55 N51 -131.1(2) 2_766 .
N22 K1 C55 N51 -171.7(3) 2_766 .
C72 K1 C55 N51 109.0(3) 2_766 .
C71 K1 C55 N51 139.1(2) 2_766 .
C53 K1 C55 N51 73.4(3) . .
C54 K1 C55 N51 113.8(4) . .
N52 K1 C55 N51 35.3(2) . .
C73 K1 C55 N51 87.8(3) 2_766 .
N62 K1 C55 C54 -164.3(3) . .
N52 K1 C55 C54 -89.2(3) 2_766 .
N12 K1 C55 C54 115.1(3) 2_766 .
N22 K1 C55 C54 74.5(3) 2_766 .
C72 K1 C55 C54 -4.8(4) 2_766 .
C71 K1 C55 C54 25.3(3) 2_766 .
C53 K1 C55 C54 -40.4(3) . .
N52 K1 C55 C54 -78.5(3) . .
N51 K1 C55 C54 -113.8(4) . .
C73 K1 C55 C54 -26.0(3) 2_766 .
N41 B2 N61 C65 37.2(5) . .
N51 B2 N61 C65 154.9(4) . .
C73 B2 N61 C65 -83.3(5) . .
N41 B2 N61 N62 -160.0(3) . .
N51 B2 N61 N62 -42.3(4) . .
C73 B2 N61 N62 79.5(4) . .
C65 N61 N62 C63 -0.7(5) . .
B2 N61 N62 C63 -166.2(4) . .
C65 N61 N62 K1 -152.0(3) . .
B2 N61 N62 K1 42.5(5) . .
N52 K1 N62 C63 94.9(4) 2_766 .
N12 K1 N62 C63 -2.9(4) 2_766 .
N22 K1 N62 C63 -71.0(4) 2_766 .
C72 K1 N62 C63 57.6(4) 2_766 .
C71 K1 N62 C63 11.9(6) 2_766 .
C53 K1 N62 C63 -175.6(4) . .
C54 K1 N62 C63 -150.2(4) . .
N52 K1 N62 C63 174.2(4) . .
C55 K1 N62 C63 -144.0(4) . .
N51 K1 N62 C63 -165.6(4) . .
C73 K1 N62 C63 100.5(4) 2_766 .
N52 K1 N62 N61 -116.7(3) 2_766 .
N12 K1 N62 N61 145.4(3) 2_766 .
N22 K1 N62 N61 77.3(4) 2_766 .
C72 K1 N62 N61 -154.0(3) 2_766 .
C71 K1 N62 N61 160.2(3) 2_766 .
C53 K1 N62 N61 -27.3(3) . .
C54 K1 N62 N61 -1.9(3) . .
N52 K1 N62 N61 -37.5(3) . .
C55 K1 N62 N61 4.3(3) . .
N51 K1 N62 N61 -17.3(3) . .
C73 K1 N62 N61 -111.2(3) 2_766 .
N61 N62 C63 C64 0.5(5) . .
K1 N62 C63 C64 155.9(3) . .
N62 C63 C64 C65 -0.1(6) . .
N62 N61 C65 C64 0.7(5) . .
B2 N61 C65 C64 165.0(4) . .
C63 C64 C65 N61 -0.3(6) . .
N31 B1 C71 C72 -103.6(5) . .
N11 B1 C71 C72 17.2(6) . .
N21 B1 C71 C72 138.1(4) . .
N31 B1 C71 C75 82.1(5) . .
N11 B1 C71 C75 -157.1(4) . .
N21 B1 C71 C75 -36.2(5) . .
N31 B1 C71 K1 -180.0(3) . 2_766
N11 B1 C71 K1 -59.2(3) . 2_766
N21 B1 C71 K1 61.7(3) . 2_766
C75 C71 C72 C73 2.1(5) . .
B1 C71 C72 C73 -173.0(4) . .
K1 C71 C72 C73 -86.5(3) 2_766 .
C75 C71 C72 K1 88.6(3) . 2_766
B1 C71 C72 K1 -86.4(4) . 2_766
C71 C72 C73 C74 -1.8(5) . .
K1 C72 C73 C74 -80.5(3) 2_766 .
C71 C72 C73 B2 176.4(4) . .
K1 C72 C73 B2 97.7(4) 2_766 .
C71 C72 C73 K1 78.7(3) . 2_766
N41 B2 C73 C74 -113.1(5) . .
N61 B2 C73 C74 5.1(6) . .
N51 B2 C73 C74 124.5(4) . .
N41 B2 C73 C72 69.0(5) . .
N61 B2 C73 C72 -172.8(4) . .
N51 B2 C73 C72 -53.3(6) . .
N41 B2 C73 K1 142.0(3) . 2_766
N61 B2 C73 K1 -99.8(3) . 2_766
N51 B2 C73 K1 19.7(4) . 2_766
C72 C73 C74 C75 0.7(5) . .
B2 C73 C74 C75 -177.6(4) . .
K1 C73 C74 C75 -61.4(3) 2_766 .
C73 C74 C75 C71 0.5(5) . .
C73 C74 C75 K1 59.4(3) . 2_766
C72 C71 C75 C74 -1.6(5) . .
B1 C71 C75 C74 173.9(4) . .
K1 C71 C75 C74 73.8(3) 2_766 .
C72 C71 C75 K1 -75.4(3) . 2_766
B1 C71 C75 K1 100.1(4) . 2_766
O94 K2 O81 C82 136.9(7) 2_676 .
O94 K2 O81 C82 -43.1(7) . .
O97 K2 O81 C82 -104.9(7) . .
O97 K2 O81 C82 75.1(7) 2_676 .
O91 K2 O81 C82 13.7(7) . .
O91 K2 O81 C82 -166.3(7) 2_676 .
O81 K2 O81 C82 -61(19) 2_676 .
O94 K2 O81 C85 -28.0(6) 2_676 .
O94 K2 O81 C85 152.0(6) . .
O97 K2 O81 C85 90.3(6) . .
O97 K2 O81 C85 -89.7(6) 2_676 .
O91 K2 O81 C85 -151.2(6) . .
O91 K2 O81 C85 28.8(6) 2_676 .
O81 K2 O81 C85 134(19) 2_676 .
C85 O81 C82 C83 13.2(10) . .
K2 O81 C82 C83 -153.4(7) . .
O81 C82 C83 C84 -13.6(14) . .
C82 C83 C84 C85 9.4(17) . .
C83 C84 C85 O81 -1.8(17) . .
C82 O81 C85 C84 -6.7(12) . .
K2 O81 C85 C84 161.0(10) . .
O94 K2 O91 C99 35.2(5) 2_676 2_676
O94 K2 O91 C99 -144.8(5) . 2_676
O97 K2 O91 C99 -158.6(5) . 2_676
O97 K2 O91 C99 21.4(5) 2_676 2_676
O91 K2 O91 C99 43(33) 2_676 2_676
O81 K2 O91 C99 107.0(5) . 2_676
O81 K2 O91 C99 -73.0(5) 2_676 2_676
O94 K2 O91 C92 167.8(4) 2_676 .
O94 K2 O91 C92 -12.2(4) . .
O97 K2 O91 C92 -26.1(5) . .
O97 K2 O91 C92 153.9(5) 2_676 .
O91 K2 O91 C92 175(33) 2_676 .
O81 K2 O91 C92 -120.4(4) . .
O81 K2 O91 C92 59.6(4) 2_676 .
C99 O91 C92 C93 176.0(6) 2_676 .
K2 O91 C92 C93 41.9(7) . .
O91 C92 C93 O94 -63.4(8) . .
C92 C93 O94 C95 -173.6(6) . .
C92 C93 O94 K2 51.6(6) . .
O94 K2 O94 C93 -38(3) 2_676 .
O97 K2 O94 C93 145.3(5) . .
O97 K2 O94 C93 -34.7(5) 2_676 .
O91 K2 O94 C93 -20.9(5) . .
O91 K2 O94 C93 159.1(5) 2_676 .
O81 K2 O94 C93 48.8(5) . .
O81 K2 O94 C93 -131.2(5) 2_676 .
O94 K2 O94 C95 -173(3) 2_676 .
O97 K2 O94 C95 10.2(5) . .
O97 K2 O94 C95 -169.8(5) 2_676 .
O91 K2 O94 C95 -156.1(5) . .
O91 K2 O94 C95 23.9(5) 2_676 .
O81 K2 O94 C95 -86.3(5) . .
O81 K2 O94 C95 93.7(5) 2_676 .
C93 O94 C95 C96 -176.0(6) . .
K2 O94 C95 C96 -41.1(8) . .
O94 C95 C96 O97 63.8(8) . .
C95 C96 O97 C98 174.1(6) . .
C95 C96 O97 K2 -52.8(7) . .
O94 K2 O97 C96 -157.1(5) 2_676 .
O94 K2 O97 C96 22.9(5) . .
O97 K2 O97 C96 2(60) 2_676 .
O91 K2 O97 C96 36.7(6) . .
O91 K2 O97 C96 -143.3(6) 2_676 .
O81 K2 O97 C96 117.7(6) . .
O81 K2 O97 C96 -62.3(6) 2_676 .
O94 K2 O97 C98 -24.5(5) 2_676 .
O94 K2 O97 C98 155.5(5) . .
O97 K2 O97 C98 135(58) 2_676 .
O91 K2 O97 C98 169.3(4) . .
O91 K2 O97 C98 -10.7(4) 2_676 .
O81 K2 O97 C98 -109.7(5) . .
O81 K2 O97 C98 70.3(5) 2_676 .
C96 O97 C98 C99 172.8(6) . .
K2 O97 C98 C99 40.1(7) . .
O97 C98 C99 O91 -60.9(8) . 2_676
O204 K3 O101 C109 140.3(16) . 2_677
O204 K3 O101 C109 -39.7(16) 2_677 2_677
O201 K3 O101 C109 149.1(13) 2_677 2_677
O201 K3 O101 C109 -30.9(13) . 2_677
O207 K3 O101 C109 154.6(14) . 2_677
O207 K3 O101 C109 -25.4(14) 2_677 2_677
O101 K3 O101 C109 16(12) 2_677 2_677
O104 K3 O101 C109 -27.9(15) 2_677 2_677
O104 K3 O101 C109 152.0(15) . 2_677
O107 K3 O101 C109 -14.7(14) 2_677 2_677
O107 K3 O101 C109 165.3(14) . 2_677
O204 K3 O101 C102 6(2) . .
O204 K3 O101 C102 -174(2) 2_677 .
O201 K3 O101 C102 15(2) 2_677 .
O201 K3 O101 C102 -165(2) . .
O207 K3 O101 C102 20(2) . .
O207 K3 O101 C102 -160(2) 2_677 .
O101 K3 O101 C102 -118(14) 2_677 .
O104 K3 O101 C102 -162(2) 2_677 .
O104 K3 O101 C102 18(2) . .
O107 K3 O101 C102 -149(2) 2_677 .
O107 K3 O101 C102 31(2) . .
C109 O101 C102 C103 177(3) 2_677 .
K3 O101 C102 C103 -47(3) . .
O101 C102 C103 O104 61(4) . .
C102 C103 O104 C105 -177(2) . .
C102 C103 O104 K3 -45(3) . .
O204 K3 O104 C105 161.1(18) . .
O204 K3 O104 C105 -18.9(18) 2_677 .
O201 K3 O104 C105 -34.9(14) 2_677 .
O201 K3 O104 C105 145.1(14) . .
O207 K3 O104 C105 -29.0(12) . .
O207 K3 O104 C105 151.0(12) 2_677 .
O101 K3 O104 C105 146.4(15) . .
O101 K3 O104 C105 -33.6(15) 2_677 .
O104 K3 O104 C105 -161(30) 2_677 .
O107 K3 O104 C105 159.5(13) 2_677 .
O107 K3 O104 C105 -20.5(13) . .
O204 K3 O104 C103 29.7(18) . .
O204 K3 O104 C103 -150.3(18) 2_677 .
O201 K3 O104 C103 -166.3(19) 2_677 .
O201 K3 O104 C103 13.7(19) . .
O207 K3 O104 C103 -160(2) . .
O207 K3 O104 C103 20(2) 2_677 .
O101 K3 O104 C103 14.9(18) . .
O101 K3 O104 C103 -165.1(18) 2_677 .
O104 K3 O104 C103 67(37) 2_677 .
O107 K3 O104 C103 28.0(19) 2_677 .
O107 K3 O104 C103 -152.0(19) . .
C103 O104 C105 C106 179(2) . .
K3 O104 C105 C106 46(2) . .
O104 C105 C106 O107 -57(3) . .
C105 C106 O107 C108 175(3) . .
C105 C106 O107 K3 37(3) . .
O204 K3 O107 C106 -9.7(19) . .
O204 K3 O107 C106 170.3(19) 2_677 .
O201 K3 O107 C106 144(2) 2_677 .
O201 K3 O107 C106 -36(2) . .
O207 K3 O107 C106 -1.0(18) . .
O207 K3 O107 C106 179.0(18) 2_677 .
O101 K3 O107 C106 -23.7(19) . .
O101 K3 O107 C106 156.3(19) 2_677 .
O104 K3 O107 C106 169.5(18) 2_677 .
O104 K3 O107 C106 -10.5(18) . .
O107 K3 O107 C106 139(23) 2_677 .
O204 K3 O107 C108 -142(3) . .
O204 K3 O107 C108 38(3) 2_677 .
O201 K3 O107 C108 12(3) 2_677 .
O201 K3 O107 C108 -168(3) . .
O207 K3 O107 C108 -133(3) . .
O207 K3 O107 C108 47(3) 2_677 .
O101 K3 O107 C108 -155(3) . .
O101 K3 O107 C108 25(3) 2_677 .
O104 K3 O107 C108 38(3) 2_677 .
O104 K3 O107 C108 -142(3) . .
O107 K3 O107 C108 7(32) 2_677 .
C106 O107 C108 C109 175(2) . .
K3 O107 C108 C109 -49(3) . .
O107 C108 C109 O101 62(3) . 2_677
O204 K3 O201 C209 149.2(18) . 2_677
O204 K3 O201 C209 -30.8(18) 2_677 2_677
O201 K3 O201 C209 -48(14) 2_677 2_677
O207 K3 O201 C209 161.2(18) . 2_677
O207 K3 O201 C209 -18.8(18) 2_677 2_677
O101 K3 O201 C209 155(2) . 2_677
O101 K3 O201 C209 -25(2) 2_677 2_677
O104 K3 O201 C209 -22.5(18) 2_677 2_677
O104 K3 O201 C209 157.5(18) . 2_677
O107 K3 O201 C209 -0.3(18) 2_677 2_677
O107 K3 O201 C209 179.7(18) . 2_677
O204 K3 O201 C202 17.6(11) . .
O204 K3 O201 C202 -162.4(11) 2_677 .
O201 K3 O201 C202 -180(13) 2_677 .
O207 K3 O201 C202 29.6(12) . .
O207 K3 O201 C202 -150.4(12) 2_677 .
O101 K3 O201 C202 23.4(11) . .
O101 K3 O201 C202 -156.6(11) 2_677 .
O104 K3 O201 C202 -154.1(12) 2_677 .
O104 K3 O201 C202 25.9(12) . .
O107 K3 O201 C202 -131.9(13) 2_677 .
O107 K3 O201 C202 48.1(13) . .
C209 O201 C202 C203 178(2) 2_677 .
K3 O201 C202 C203 -46(2) . .
O201 C202 C203 O204 61(2) . .
C202 C203 O204 C205 176.5(15) . .
C202 C203 O204 K3 -45.6(19) . .
O204 K3 O204 C205 -88(70) 2_677 .
O201 K3 O204 C205 -30.0(12) 2_677 .
O201 K3 O204 C205 150.0(12) . .
O207 K3 O204 C205 -18.0(11) . .
O207 K3 O204 C205 162.0(11) 2_677 .
O101 K3 O204 C205 145.5(14) . .
O101 K3 O204 C205 -34.5(14) 2_677 .
O104 K3 O204 C205 168.4(11) 2_677 .
O104 K3 O204 C205 -11.6(11) . .
O107 K3 O204 C205 166.9(12) 2_677 .
O107 K3 O204 C205 -13.1(12) . .
O204 K3 O204 C203 138(73) 2_677 .
O201 K3 O204 C203 -164.0(12) 2_677 .
O201 K3 O204 C203 16.0(12) . .
O207 K3 O204 C203 -151.9(13) . .
O207 K3 O204 C203 28.1(13) 2_677 .
O101 K3 O204 C203 11.6(12) . .
O101 K3 O204 C203 -168.4(12) 2_677 .
O104 K3 O204 C203 34.5(16) 2_677 .
O104 K3 O204 C203 -145.6(16) . .
O107 K3 O204 C203 33.0(13) 2_677 .
O107 K3 O204 C203 -147.0(13) . .
C203 O204 C205 C206 -177.7(15) . .
K3 O204 C205 C206 45.6(16) . .
O204 C205 C206 O207 -60(2) . .
C205 C206 O207 C208 172.3(15) . .
C205 C206 O207 K3 45.3(19) . .
O204 K3 O207 C206 -17.5(13) . .
O204 K3 O207 C206 162.5(13) 2_677 .
O201 K3 O207 C206 150.4(14) 2_677 .
O201 K3 O207 C206 -29.6(14) . .
O207 K3 O207 C206 -4(16) 2_677 .
O101 K3 O207 C206 -26.9(14) . .
O101 K3 O207 C206 153.1(14) 2_677 .
O104 K3 O207 C206 157.2(14) 2_677 .
O104 K3 O207 C206 -22.8(14) . .
O107 K3 O207 C206 -7.4(16) 2_677 .
O107 K3 O207 C206 172.6(16) . .
O204 K3 O207 C208 -143.3(13) . .
O204 K3 O207 C208 36.7(13) 2_677 .
O201 K3 O207 C208 24.7(12) 2_677 .
O201 K3 O207 C208 -155.3(12) . .
O207 K3 O207 C208 -130(17) 2_677 .
O101 K3 O207 C208 -152.6(12) . .
O101 K3 O207 C208 27.4(12) 2_677 .
O104 K3 O207 C208 31.4(14) 2_677 .
O104 K3 O207 C208 -148.6(14) . .
O107 K3 O207 C208 -133.1(12) 2_677 .
O107 K3 O207 C208 46.9(12) . .
C206 O207 C208 C209 175.4(16) . .
K3 O207 C208 C209 -55.4(17) . .
O207 C208 C209 O201 71(2) . 2_677
O204 K3 O301 C302 43(3) . .
O204 K3 O301 C302 -137(3) 2_677 .
O201 K3 O301 C302 166(3) 2_677 .
O201 K3 O301 C302 -14(3) . .
O207 K3 O301 C302 105(3) . .
O207 K3 O301 C302 -75(3) 2_677 .
O101 K3 O301 C302 11(3) . .
O101 K3 O301 C302 -169(3) 2_677 .
O104 K3 O301 C302 -109(3) 2_677 .
O104 K3 O301 C302 71(3) . .
O107 K3 O301 C302 -49(3) 2_677 .
O107 K3 O301 C302 131(3) . .
O204 K3 O301 C305 -109(2) . .
O204 K3 O301 C305 71(2) 2_677 .
O201 K3 O301 C305 14(2) 2_677 .
O201 K3 O301 C305 -166(2) . .
O207 K3 O301 C305 -47(2) . .
O207 K3 O301 C305 133(2) 2_677 .
O101 K3 O301 C305 -141(2) . .
O101 K3 O301 C305 39(2) 2_677 .
O104 K3 O301 C305 99(2) 2_677 .
O104 K3 O301 C305 -81(2) . .
O107 K3 O301 C305 159(2) 2_677 .
O107 K3 O301 C305 -21(2) . .
C305 O301 C302 C303 -25(4) . .
K3 O301 C302 C303 179(2) . .
O301 C302 C303 C304 12(4) . .
C302 C303 C304 C305 6(4) . .
C303 C304 C305 O301 -21(4) . .
C302 O301 C305 C304 28(3) . .
K3 O301 C305 C304 -174(2) . .
O204 K3 O401 C402 98.9(10) . .
O204 K3 O401 C402 -81.1(10) 2_677 .
O201 K3 O401 C402 -142.4(10) 2_677 .
O201 K3 O401 C402 37.5(10) . .
O207 K3 O401 C402 162.3(11) . .
O207 K3 O401 C402 -17.7(11) 2_677 .
O101 K3 O401 C402 62.7(10) . .
O101 K3 O401 C402 -117.3(10) 2_677 .
O104 K3 O401 C402 -52.9(11) 2_677 .
O104 K3 O401 C402 127.1(11) . .
O107 K3 O401 C402 12.8(11) 2_677 .
O107 K3 O401 C402 -167.2(11) . .
O204 K3 O401 C405 -145.9(13) . .
O204 K3 O401 C405 34.1(13) 2_677 .
O201 K3 O401 C405 -27.3(12) 2_677 .
O201 K3 O401 C405 152.7(12) . .
O207 K3 O401 C405 -82.5(12) . .
O207 K3 O401 C405 97.5(12) 2_677 .
O101 K3 O401 C405 177.8(13) . .
O101 K3 O401 C405 -2.2(13) 2_677 .
O104 K3 O401 C405 62.2(13) 2_677 .
O104 K3 O401 C405 -117.8(13) . .
O107 K3 O401 C405 128.0(12) 2_677 .
O107 K3 O401 C405 -52.0(12) . .
C405 O401 C402 C403 16(3) . .
K3 O401 C402 C403 134(2) . .
O401 C402 C403 C404 3(3) . .
C402 C403 C404 C405 -22(3) . .
C403 C404 C405 O401 32(3) . .
C402 O401 C405 C404 -28(2) . .
K3 O401 C405 C404 -152.7(15) . .
